data_2012275
loop_
_publ_author_name
'Liu-Gonzalez, M.'
'Sanz-Ruiz, F.'
'Chuf\'an, Eduardo E.'
'Pedregosa, Jose C.'
'Borras-Tortonda, Joaquin'

_publ_section_title
;
 Bis(diethylenetriamine-\k^3^<i>N</i>)nickel(II)
 5-amino-1,3,4-thiadiazole-2-sulfonamidate chloride monohydrate
;
_journal_issue 10
_journal_name_full 'Acta Crystallographica Section C'
_journal_page_first 1132
_journal_page_last 1134
_journal_paper_doi 10.1107/S0108270101009088
_journal_volume 57
_journal_year 2001
_chemical_formula_iupac '[Ni(C4 H13 N3 )2 ](C2 H3 N4 O2 S2 )Cl , H2 O'
_chemical_formula_moiety 'C8 H26 N6 Ni 2+ , C2 H3 N4 O2 S2 -  , Cl - , H2 O'
_chemical_formula_sum 'C10 H31 Cl N10 Ni O3 S2'
_chemical_formula_weight 497.73
_chemical_name_systematic
;
Bis(diethylenetriamine)nickel(II) 5-amino-1,3,4-thiadiazole-2-
sulfonamidate chloride hydrate.
;
_space_group_IT_number 14
_symmetry_cell_setting monoclinic
_symmetry_space_group_name_Hall '-P 2yn'
_symmetry_space_group_name_H-M 'P 1 21/n 1'
_audit_creation_method SHELXL-97
_cell_angle_alpha 90.00(6)
_cell_angle_beta 99.44(5)
_cell_angle_gamma 90.00(7)
_cell_formula_units_Z 4
_cell_length_a 8.378(6)
_cell_length_b 11.099(10)
_cell_length_c 23.042(12)
_cell_measurement_reflns_used 25
_cell_measurement_temperature 293(2)
_cell_measurement_theta_max 24.98
_cell_measurement_theta_min 1.79
_cell_volume 2114(3)
_computing_cell_refinement 'CAD-4 Software'
_computing_data_collection 'CAD-4 Software (Enraf-Nonius, 1997)'
_computing_data_reduction 'Process in Omolen (Nonius, 1997)'
_computing_molecular_graphics 'ORTEPII (Johnson, 1976)'
_computing_publication_material SHELXL97
_computing_structure_refinement 'SHELXL97 (Sheldrick, 1997)'
_computing_structure_solution 'DIRDIF (Beurskens, 1992)'
_diffrn_ambient_temperature 293(2)
_diffrn_measured_fraction_theta_full .944
_diffrn_measured_fraction_theta_max .944
_diffrn_measurement_device '\k-geometry diffractometer'
_diffrn_measurement_device_type 'Enraf-Nonius Cad-4 difractometer'
_diffrn_measurement_method \w-2\q
_diffrn_radiation_monochromator graphite
_diffrn_radiation_source 'fine-focus sealed tube'
_diffrn_radiation_type MoK\a
_diffrn_radiation_wavelength .71073
_diffrn_reflns_av_sigmaI/netI .0486
_diffrn_reflns_limit_h_max 9
_diffrn_reflns_limit_h_min 0
_diffrn_reflns_limit_k_max 13
_diffrn_reflns_limit_k_min 0
_diffrn_reflns_limit_l_max 26
_diffrn_reflns_limit_l_min -27
_diffrn_reflns_number 3706
_diffrn_reflns_theta_full 24.98
_diffrn_reflns_theta_max 24.98
_diffrn_reflns_theta_min 1.79
_diffrn_standards_decay_% .0465
_diffrn_standards_interval_count 1000
_diffrn_standards_interval_time 4500
_diffrn_standards_number 60
_exptl_absorpt_coefficient_mu 1.275
_exptl_absorpt_correction_T_max .880
_exptl_absorpt_correction_T_min .774
_exptl_absorpt_correction_type psi-scan
_exptl_absorpt_process_details '(North et al., 1968)'
_exptl_crystal_colour red
_exptl_crystal_density_diffrn 1.567
_exptl_crystal_density_meas ?
_exptl_crystal_density_method 'not measured'
_exptl_crystal_description prismatic
_exptl_crystal_F_000 1024
_exptl_crystal_size_max .15
_exptl_crystal_size_mid .10
_exptl_crystal_size_min .10
_refine_diff_density_max .668
_refine_diff_density_min -.497
_refine_ls_extinction_method none
_refine_ls_goodness_of_fit_ref 1.149
_refine_ls_hydrogen_treatment mixed
_refine_ls_matrix_type full
_refine_ls_number_parameters 264
_refine_ls_number_reflns 3706
_refine_ls_number_restraints 6
_refine_ls_restrained_S_all 1.149
_refine_ls_R_factor_all .0885
_refine_ls_R_factor_gt .0594
_refine_ls_shift/su_max .042
_refine_ls_shift/su_mean .003
_refine_ls_structure_factor_coef Fsqd
_refine_ls_weighting_details 'calc w=1/[\s^2^(Fo^2^)+(0.0531P)^2^+4.4405P] where P=(Fo^2^+2Fc^2^)/3'
_refine_ls_weighting_scheme calc
_refine_ls_wR_factor_ref .1486
_reflns_number_gt 2685
_reflns_number_total 3706
_reflns_threshold_expression I>2\s(I)
_cod_data_source_file na1492.cif
_cod_data_source_block I
_cod_depositor_comments
;
Automatic conversion scripts had previously changed 
'_atom_site_refinement_flags' tag values 'd' into 'D' as recommended by 
'cif_core.dic' version 2.4.1. However, manual inspection revealed that the 
underlying problem was actually related to a wrong tag names inside the 
atom site loop. The following changes were performed to resolve the problem: 

* '_atom_site_refinement_flags' tag was changed to '_atom_site_calc_flag'
* '_atom_site_calc_flag' tag was changed to '_atom_site_site_symmetry_order'
* '_atom_site_disorder_group' tag was changed to 
  '_atom_site_refinement_flags_posn'

Antanas Vaitkus,
2015-03-19

The following automatic conversions were performed:

'_exptl_crystal_density_meas' value 'none' was changed to '?' - the
value is perceived as not measured.

Automatic conversion script
Id: cif_fix_values 3008 2015-01-20 13:52:24Z robertas 
;
_cod_original_sg_symbol_H-M 'P 21/n'
_cod_database_code 2012275
_cod_database_fobs_code 2012275

loop_
_symmetry_equiv_pos_as_xyz
'x, y, z'
'-x+1/2, y+1/2, -z+1/2'
'-x, -y, -z'
'x-1/2, -y-1/2, z-1/2'

loop_
_atom_site_label
_atom_site_fract_x
_atom_site_fract_y
_atom_site_fract_z
_atom_site_U_iso_or_equiv
_atom_site_adp_type
_atom_site_site_symmetry_order
_atom_site_calc_flag
_atom_site_refinement_flags_posn
_atom_site_occupancy
_atom_site_disorder_assembly
_atom_site_disorder_group
_atom_site_type_symbol
Ni .40181(9) .30325(7) .84560(3) .0268(3) Uani 1 d . 1 . . Ni
N11 .1522(7) .3011(6) .8507(3) .0459(15) Uani 1 d . 1 . . N
H11A .1285 .3586 .8755 .071(10) Uiso 1 calc R 1 . . H
H11B .0929 .3141 .8150 .071(10) Uiso 1 calc R 1 . . H
N12 .4079(6) .1676(5) .9112(2) .0336(13) Uani 1 d . 1 . . N
H12 .4530 .0995 .8990 .028(12) Uiso 1 calc R 1 . . H
N13 .4679(7) .4136(5) .9208(2) .0423(15) Uani 1 d . 1 . . N
H13A .5670 .4448 .9206 .071(10) Uiso 1 calc R 1 . . H
H13B .3974 .4751 .9199 .075(11) Uiso 1 calc R 1 . . H
C11 .1176(10) .1805(9) .8727(4) .070(3) Uani 1 d . 1 . . C
H111 .0134 .1822 .8859 .076(7) Uiso 1 calc R 1 . . H
H112 .1109 .1229 .8408 .076(7) Uiso 1 calc R 1 . . H
C12 .2413(9) .1408(8) .9213(4) .056(2) Uani 1 d . 1 . . C
H121 .2307 .0546 .9267 .076(7) Uiso 1 calc R 1 . . H
H122 .2232 .1802 .9572 .076(7) Uiso 1 calc R 1 . . H
C13 .5105(9) .2139(7) .9640(3) .0487(19) Uani 1 d . 1 . . C
H131 .6232 .2085 .9593 .076(7) Uiso 1 calc R 1 . . H
H132 .4956 .1653 .9977 .076(7) Uiso 1 calc R 1 . . H
C14 .4681(10) .3432(7) .9744(3) .052(2) Uani 1 d . 1 . . C
H141 .3621 .3470 .9861 .076(7) Uiso 1 calc R 1 . . H
H142 .5463 .3766 1.0060 .076(7) Uiso 1 calc R 1 . . H
N21 .3750(7) .1739(4) .7766(2) .0336(13) Uani 1 d . 1 . . N
H21A .3576 .1007 .7913 .071(10) Uiso 1 calc R 1 . . H
H21B .2885 .1929 .7496 .071(10) Uiso 1 calc R 1 . . H
N22 .6447(6) .3024(5) .8293(3) .0367(13) Uani 1 d . 1 . . N
H22 .7122 .2965 .8644 .028(12) Uiso 1 calc R 1 . . H
N23 .3840(7) .4509(5) .7883(3) .0417(15) Uani 1 d . 1 . . N
H23A .2967 .4417 .7602 .071(10) Uiso 1 calc R 1 . . H
H23B .3703 .5186 .8084 .071(10) Uiso 1 calc R 1 . . H
C21 .5194(9) .1697(6) .7487(3) .0458(19) Uani 1 d . 1 . . C
H211 .5104 .2292 .7175 .076(7) Uiso 1 calc R 1 . . H
H212 .5284 .0908 .7313 .076(7) Uiso 1 calc R 1 . . H
C22 .6688(9) .1947(7) .7935(4) .0478(19) Uani 1 d . 1 . . C
H221 .6925 .1254 .8191 .076(7) Uiso 1 calc R 1 . . H
H222 .7605 .2079 .7734 .076(7) Uiso 1 calc R 1 . . H
C23 .6735(9) .4190(7) .8024(4) .050(2) Uani 1 d . 1 . . C
H231 .7637 .4110 .7811 .076(7) Uiso 1 calc R 1 . . H
H232 .7030 .4783 .8332 .076(7) Uiso 1 calc R 1 . . H
C24 .5278(11) .4632(7) .7609(3) .059(2) Uani 1 d . 1 . . C
H241 .5427 .5471 .7512 .076(7) Uiso 1 calc R 1 . . H
H242 .5147 .4168 .7248 .076(7) Uiso 1 calc R 1 . . H
S3 .4583(2) -.16955(14) .82795(7) .0355(4) Uani 1 d . 1 . . S
O31 .3478(6) -.0730(5) .8377(3) .0607(16) Uani 1 d . 1 . . O
O32 .5118(7) -.1628(7) .7720(2) .083(2) Uani 1 d . 1 . . O
N33 .4032(8) -.2958(5) .8401(3) .0537(18) Uani 1 d D 1 . . N
H331 .346(17) -.274(15) .875(5) .23(8) Uiso 1 d D 1 . . H
C41 .6403(7) -.1369(5) .8782(3) .0297(14) Uani 1 d . 1 . . C
S4 .7967(2) -.23924(15) .88958(8) .0420(5) Uani 1 d . 1 . . S
N41 .6663(7) -.0382(5) .9071(2) .0358(13) Uani 1 d . 1 . . N
N42 .8190(6) -.0338(5) .9405(2) .0365(13) Uani 1 d . 1 . . N
C42 .9014(8) -.1323(6) .9360(3) .0334(15) Uani 1 d . 1 . . C
N5 1.0510(7) -.1509(5) .9644(3) .0522(18) Uani 1 d . 1 . . N
H51 1.0990 -.0962 .9874 .062(18) Uiso 1 calc R 1 . . H
H52 1.0997 -.2176 .9599 .062(18) Uiso 1 calc R 1 . . H
Cl .1326(2) .58261(17) .91968(9) .0515(5) Uani 1 d . 1 . . Cl
O6 .8403(9) .4150(7) .9406(3) .085(2) Uani 1 d D 1 . . O
H61 .943(7) .444(11) .935(6) .14(3) Uiso 1 d D 1 . . H
H62 .847(15) .437(11) .9807(18) .14(3) Uiso 1 d D 1 . . H

loop_
_atom_site_aniso_label
_atom_site_aniso_U_11
_atom_site_aniso_U_22
_atom_site_aniso_U_33
_atom_site_aniso_U_12
_atom_site_aniso_U_13
_atom_site_aniso_U_23
Ni .0324(5) .0197(4) .0267(4) .0026(3) .0000(3) -.0042(3)
N11 .034(3) .057(4) .045(4) .005(3) .001(3) -.008(3)
N12 .044(3) .030(3) .027(3) .002(2) .006(2) -.003(2)
N13 .046(3) .036(3) .042(3) .007(3) -.003(3) -.016(3)
C11 .054(5) .087(7) .072(6) -.024(5) .015(5) .003(6)
C12 .055(5) .062(5) .051(5) -.004(4) .013(4) .009(4)
C13 .056(5) .055(5) .032(4) .009(4) -.002(3) -.003(4)
C14 .064(5) .054(5) .036(4) .009(4) .000(4) -.019(4)
N21 .046(3) .026(3) .027(3) -.001(2) .003(2) -.003(2)
N22 .032(3) .035(3) .042(3) .004(2) .002(2) .004(3)
N23 .052(4) .027(3) .041(3) .000(3) -.011(3) .005(3)
C21 .067(5) .035(4) .041(4) .000(3) .025(4) -.015(3)
C22 .050(4) .039(4) .058(5) .008(3) .020(4) .002(4)
C23 .051(5) .044(4) .058(5) -.016(4) .016(4) .003(4)
C24 .095(7) .038(4) .042(5) .000(4) .006(4) .016(4)
S3 .0405(9) .0345(9) .0289(8) .0026(7) .0022(7) .0010(7)
O31 .061(3) .047(3) .066(4) .013(3) -.014(3) -.002(3)
O32 .069(4) .148(7) .031(3) -.032(4) .004(3) .002(4)
N33 .066(4) .030(3) .059(4) -.004(3) -.010(4) -.009(3)
C41 .037(4) .024(3) .029(3) -.001(3) .004(3) .000(3)
S4 .0468(10) .0301(9) .0444(10) .0071(8) -.0067(8) -.0144(8)
N41 .047(3) .027(3) .031(3) .002(2) -.001(2) -.007(2)
N42 .041(3) .025(3) .040(3) .003(2) -.004(3) -.010(2)
C42 .036(4) .032(4) .031(3) .001(3) .001(3) -.007(3)
N5 .048(4) .036(3) .064(4) .011(3) -.017(3) -.022(3)
Cl .0525(11) .0430(10) .0589(12) .0088(9) .0091(9) -.0080(9)
O6 .081(5) .108(6) .060(4) -.041(4) -.008(4) .001(4)

loop_
_atom_type_symbol
_atom_type_description
_atom_type_scat_dispersion_real
_atom_type_scat_dispersion_imag
_atom_type_scat_source
Ni Ni .3393 1.1124 'International Tables Vol C Tables 4.2.6.8 and 6.1.1.4'
Cl Cl .1484 .1585 'International Tables Vol C Tables 4.2.6.8 and 6.1.1.4'
S S .1246 .1234 'International Tables Vol C Tables 4.2.6.8 and 6.1.1.4'
O O .0106 .0060 'International Tables Vol C Tables 4.2.6.8 and 6.1.1.4'
N N .0061 .0033 'International Tables Vol C Tables 4.2.6.8 and 6.1.1.4'
C C .0033 .0016 'International Tables Vol C Tables 4.2.6.8 and 6.1.1.4'
H H .0000 .0000 'International Tables Vol C Tables 4.2.6.8 and 6.1.1.4'

loop_
_geom_angle_atom_site_label_1
_geom_angle_atom_site_label_2
_geom_angle_atom_site_label_3
_geom_angle
_geom_angle_publ_flag
N23 Ni N11 94.2(2) yes
N23 Ni N13 92.6(2) yes
N11 Ni N13 95.0(2) yes
N23 Ni N21 94.0(2) yes
N11 Ni N21 93.0(2) yes
N13 Ni N21 169.2(2) yes
N23 Ni N22 82.2(2) yes
N11 Ni N22 173.1(3) yes
N13 Ni N22 91.0(2) yes
N21 Ni N22 81.5(2) yes
N23 Ni N12 172.9(2) yes
N11 Ni N12 82.0(2) yes
N13 Ni N12 81.8(2) yes
N21 Ni N12 92.2(2) yes
N22 Ni N12 102.1(2) yes
C11 N11 Ni 106.2(4) no
C11 N11 H11A 110.5 no
Ni N11 H11A 110.5 no
C11 N11 H11B 110.5 no
Ni N11 H11B 110.5 no
H11A N11 H11B 108.7 no
C13 N12 C12 112.7(6) no
C13 N12 Ni 106.3(4) no
C12 N12 Ni 109.6(4) no
C13 N12 H12 109.4 no
C12 N12 H12 109.4 no
Ni N12 H12 109.4 no
C14 N13 Ni 110.1(4) no
C14 N13 H13A 109.6 no
Ni N13 H13A 109.6 no
C14 N13 H13B 109.6 no
Ni N13 H13B 109.6 no
H13A N13 H13B 108.1 no
C12 C11 N11 113.0(7) no
C12 C11 H111 109.0 no
N11 C11 H111 109.0 no
C12 C11 H112 109.0 no
N11 C11 H112 109.0 no
H111 C11 H112 107.8 no
C11 C12 N12 112.8(7) no
C11 C12 H121 109.0 no
N12 C12 H121 109.0 no
C11 C12 H122 109.0 no
N12 C12 H122 109.0 no
H121 C12 H122 107.8 no
N12 C13 C14 110.8(5) no
N12 C13 H131 109.5 no
C14 C13 H131 109.5 no
N12 C13 H132 109.5 no
C14 C13 H132 109.5 no
H131 C13 H132 108.1 no
N13 C14 C13 109.9(5) no
N13 C14 H141 109.7 no
C13 C14 H141 109.7 no
N13 C14 H142 109.7 no
C13 C14 H142 109.7 no
H141 C14 H142 108.2 no
C21 N21 Ni 110.6(4) no
C21 N21 H21A 109.5 no
Ni N21 H21A 109.5 no
C21 N21 H21B 109.5 no
Ni N21 H21B 109.5 no
H21A N21 H21B 108.1 no
C23 N22 C22 115.3(6) no
C23 N22 Ni 107.3(4) no
C22 N22 Ni 108.4(4) no
C23 N22 H22 109.0 no
C22 N22 H22 109.0 no
Ni N22 H22 109.0 no
C24 N23 Ni 111.6(4) no
C24 N23 H23A 109.4 no
Ni N23 H23A 109.4 no
C24 N23 H23B 109.4 no
Ni N23 H23B 109.4 no
H23A N23 H23B 108.0 no
N21 C21 C22 110.4(6) no
N21 C21 H211 109.6 no
C22 C21 H211 109.6 no
N21 C21 H212 109.6 no
C22 C21 H212 109.6 no
H211 C21 H212 108.1 no
N22 C22 C21 111.3(5) no
N22 C22 H221 109.4 no
C21 C22 H221 109.4 no
N22 C22 H222 109.4 no
C21 C22 H222 109.4 no
H221 C22 H222 108.0 no
N22 C23 C24 112.9(6) no
N22 C23 H231 109.0 no
C24 C23 H231 109.0 no
N22 C23 H232 109.0 no
C24 C23 H232 109.0 no
H231 C23 H232 107.8 no
N23 C24 C23 110.3(7) no
N23 C24 H241 109.6 no
C23 C24 H241 109.6 no
N23 C24 H242 109.6 no
C23 C24 H242 109.6 no
H241 C24 H242 108.1 no
O32 S3 O31 113.2(4) no
O32 S3 N33 111.5(4) no
O31 S3 N33 115.5(5) no
O32 S3 C41 102.2(3) no
O31 S3 C41 104.2(3) no
N33 S3 C41 108.8(3) no
S3 N33 H331 100(10) no
N41 C41 S4 114.7(5) yes
N41 C41 S3 124.1(4) no
S4 C41 S3 120.7(3) no
C41 S4 C42 86.7(4) yes
C41 N41 N42 112.9(5) yes
C42 N42 N41 111.9(5) yes
N42 C42 N5 123.7(6) no
N42 C42 S4 113.8(5) yes
N5 C42 S4 122.5(5) no
C42 N5 H51 120.0 no
C42 N5 H52 120.0 no
H51 N5 H52 120.0 no
H61 O6 H62 106(8) no

loop_
_geom_bond_atom_site_label_1
_geom_bond_atom_site_label_2
_geom_bond_site_symmetry_2
_geom_bond_distance
_geom_bond_publ_flag
Ni N23 . 2.094(5) yes
Ni N11 . 2.114(6) yes
Ni N13 . 2.123(5) yes
Ni N21 . 2.126(5) yes
Ni N22 . 2.129(6) yes
Ni N12 . 2.129(5) yes
N11 C11 . 1.474(10) no
N11 H11A . .9000 no
N11 H11B . .9000 no
N12 C13 . 1.461(9) no
N12 C12 . 1.484(13) no
N12 H12 . .9100 no
N13 C14 . 1.465(10) no
N13 H13A . .9000 no
N13 H13B . .9000 no
C11 C12 . 1.463(12) no
C11 H111 . .9700 no
C11 H112 . .9700 no
C12 H121 . .9700 no
C12 H122 . .9700 no
C13 C14 . 1.507(10) no
C13 H131 . .9700 no
C13 H132 . .9700 no
C14 H141 . .9700 no
C14 H142 . .9700 no
N21 C21 . 1.463(12) no
N21 H21A . .9000 no
N21 H21B . .9000 no
N22 C23 . 1.472(8) no
N22 C22 . 1.484(9) no
N22 H22 . .9100 no
N23 C24 . 1.455(13) no
N23 H23A . .9000 no
N23 H23B . .9000 no
C21 C22 . 1.514(12) no
C21 H211 . .9700 no
C21 H212 . .9700 no
C22 H221 . .9700 no
C22 H222 . .9700 no
C23 C24 . 1.506(12) no
C23 H231 . .9700 no
C23 H232 . .9700 no
C24 H241 . .9700 no
C24 H242 . .9700 no
S3 O32 . 1.432(6) yes
S3 O31 . 1.459(7) yes
S3 N33 . 1.513(7) yes
S3 C41 . 1.792(10) yes
N33 H331 . 1.03(13) no
C41 N41 . 1.283(8) no
C41 S4 . 1.723(9) yes
S4 C42 . 1.738(7) no
N41 N42 . 1.383(11) yes
N42 C42 . 1.304(8) yes
C42 N5 . 1.333(11) no
N5 H51 . .8600 no
N5 H52 . .8600 no
O6 H61 . .95(8) no
O6 H62 . .95(6) no

loop_
_geom_hbond_atom_site_label_D
_geom_hbond_atom_site_label_H
_geom_hbond_atom_site_label_A
_geom_hbond_site_symmetry_A
_geom_hbond_distance_DH
_geom_hbond_distance_HA
_geom_hbond_distance_DA
_geom_hbond_angle_DHA
_geom_hbond_publ_flag
N11 H11A Cl 1_555 .90 2.68 3.521(7) 155 yes
N12 H12 O31 1_555 .91 2.46 3.158(8) 134 yes
N12 H12 N41 1_555 .91 2.33 3.160(10) 150 yes
N13 H13A O6 1_555 .90 2.29 3.08(2) 146 yes
N13 H13B Cl 1_555 .90 2.52 3.374(7) 159 yes
N21 H21A O31 1_555 .90 2.21 3.108(8) 171 yes
N22 H22 O6 1_555 .91 2.31 3.080(10) 141 yes
N23 H23A O31 2_556 .90 2.38 3.230(10) 156 yes
N21 H21B N33 2_556 .90 2.40 3.280(10) 162 yes
N11 H11B O32 2_556 .90 2.07 2.964(9) 171 yes
N21 H21B S3 2_556 .90 2.93 3.796(7) 162 yes
N23 H23A S3 2_556 .90 2.96 3.830(10) 161 yes
O6 H62 Cl 3_667 .95(6) 2.28(5) 3.190(8) 160(10) yes
N23 H23B N33 1_565 .90 2.19 3.048(9) 160 yes
N5 H51 N42 3_757 .86 2.22 3.066(9) 166 yes
N5 H52 Cl 1_645 .86 2.44 3.242(7) 156 yes
O6 H61 Cl 1_655 .95(7) 2.28(7) 3.174(8) 157(10) yes

loop_
_geom_torsion_atom_site_label_1
_geom_torsion_atom_site_label_2
_geom_torsion_atom_site_label_3
_geom_torsion_atom_site_label_4
_geom_torsion
_geom_torsion_publ_flag
N23 Ni N11 C11 161.6(5) no
N13 Ni N11 C11 -105.8(5) no
N21 Ni N11 C11 66.9(5) no
N12 Ni N11 C11 -24.8(4) no
N11 Ni N12 C13 -117.9(5) no
N13 Ni N12 C13 -21.6(4) no
N21 Ni N12 C13 149.4(4) no
N22 Ni N12 C13 67.4(5) no
N11 Ni N12 C12 4.1(4) no
N13 Ni N12 C12 100.4(4) no
N21 Ni N12 C12 -88.6(4) no
N22 Ni N12 C12 -170.7(4) no
N23 Ni N13 C14 170.9(4) no
N11 Ni N13 C14 76.4(4) no
N21 Ni N13 C14 -61.0(13) no
N22 Ni N13 C14 -106.5(4) no
N12 Ni N13 C14 -4.7(4) no
Ni N11 C11 C12 43.5(8) no
N11 C11 C12 N12 -42.4(9) no
C13 N12 C12 C11 137.6(7) no
Ni N12 C12 C11 18.5(8) no
C12 N12 C13 C14 -75.1(7) no
Ni N12 C13 C14 44.9(6) no
Ni N13 C14 C13 30.0(7) no
N12 C13 C14 N13 -51.2(8) no
N23 Ni N21 C21 71.4(4) no
N11 Ni N21 C21 165.9(4) no
N13 Ni N21 C21 -56.6(12) no
N22 Ni N21 C21 -10.5(4) no
N12 Ni N21 C21 -112.1(4) no
N23 Ni N22 C23 15.1(5) no
N13 Ni N22 C23 -77.4(5) no
N21 Ni N22 C23 110.3(5) no
N12 Ni N22 C23 -159.1(5) no
N23 Ni N22 C22 -109.9(4) no
N13 Ni N22 C22 157.2(5) no
N21 Ni N22 C22 -15.1(5) no
N12 Ni N22 C22 75.5(5) no
N11 Ni N23 C24 -164.8(4) no
N13 Ni N23 C24 100.0(5) no
N21 Ni N23 C24 -71.5(5) no
N22 Ni N23 C24 9.7(4) no
Ni N21 C21 C22 33.5(6) no
C23 N22 C22 C21 -83.0(7) no
Ni N22 C22 C21 36.9(6) no
N21 C21 C22 N22 -47.5(7) no
C22 N22 C23 C24 84.0(7) no
Ni N22 C23 C24 -37.2(8) no
Ni N23 C24 C23 -31.7(7) no
N22 C23 C24 N23 46.2(8) no
O32 S3 C41 N41 108.1(6) no
O31 S3 C41 N41 -10.3(6) no
N33 S3 C41 N41 -133.6(6) no
O32 S3 C41 S4 -70.5(5) no
O31 S3 C41 S4 171.1(3) no
N33 S3 C41 S4 47.2(5) no
N41 C41 S4 C42 -1.3(5) no
S3 C41 S4 C42 177.4(4) no
S4 C41 N41 N42 1.6(6) no
S3 C41 N41 N42 -177.1(4) no
C41 N41 N42 C42 -.9(7) no
N41 N42 C42 N5 -178.8(6) no
N41 N42 C42 S4 -.1(6) no
C41 S4 C42 N42 .8(5) no
C41 S4 C42 N5 179.5(6) no
